data_2226460
loop_
_publ_author_name
'Hao, Lujiang'
'Zhang, Xiaofei'
'Chen, Jiangkui'

_publ_section_title
;
 (4-Aminobenzenesulfonato)heptaaquagadolinium(III)
 4-aminobenzenesulfonate nitrate 4,4'-bipyridyl tetrasolvate dihydrate
;
_journal_coeditor_code HB5454
_journal_issue 7
_journal_name_full 'Acta Crystallographica Section E'
_journal_page_first m740
_journal_page_last m741
_journal_paper_doi 10.1107/S1600536810020520
_journal_volume 66
_journal_year 2010
_chemical_formula_iupac '[Gd (C6 H6 O3 S) (H2 O)7] (C6 H6 O3 S) (N O3), 4C10 H8 N2, 2H2 O'
_chemical_formula_moiety 'C6 H20 Gd O10 S 2+, C6 H6 O3 S -, N O3 -, 4(C10 H8 N2), 2(H2 O)'
_chemical_formula_sum 'C52 H62 Gd N11 O18 S2'
_chemical_formula_weight 1350.50
_chemical_name_systematic
;
(4-Aminobenzenesulfonato)heptaaquagadolinium(III) 4-aminobenzenesulfonate
nitrate 4,4'-bipyridyl tetrasolvate dihydrate
;
_space_group_IT_number 41
_symmetry_cell_setting orthorhombic
_symmetry_space_group_name_Hall 'A 2 -2ab'
_symmetry_space_group_name_H-M 'A b a 2'
_atom_sites_solution_hydrogens geom
_atom_sites_solution_primary direct
_atom_sites_solution_secondary difmap
_audit_creation_method SHELXL-97
_cell_angle_alpha 90.00
_cell_angle_beta 90.00
_cell_angle_gamma 90.00
_cell_formula_units_Z 8
_cell_length_a 33.529(2)
_cell_length_b 23.3375(10)
_cell_length_c 15.2046(10)
_cell_measurement_reflns_used 10477
_cell_measurement_temperature 296(2)
_cell_measurement_theta_max 25.00
_cell_measurement_theta_min 2.42
_cell_volume 11897.3(12)
_computing_cell_refinement 'SAINT-Plus (Bruker, 2001)'
_computing_data_collection 'APEX2 (Bruker, 2004)'
_computing_data_reduction 'SAINT-Plus (Bruker, 2001)'
_computing_molecular_graphics 'SHELXTL (Sheldrick, 2008)'
_computing_publication_material 'SHELXTL (Sheldrick, 2008)'
_computing_structure_refinement 'SHELXL97 (Sheldrick, 2008)'
_computing_structure_solution 'SHELXS97 (Sheldrick, 2008)'
_diffrn_ambient_temperature 296(2)
_diffrn_measured_fraction_theta_full 0.999
_diffrn_measured_fraction_theta_max 0.999
_diffrn_measurement_device_type 'Bruker APEXII CCD'
_diffrn_measurement_method 'phi and omega scans'
_diffrn_radiation_monochromator graphite
_diffrn_radiation_source 'fine-focus sealed tube'
_diffrn_radiation_type MoK\a
_diffrn_radiation_wavelength 0.71073
_diffrn_reflns_av_R_equivalents 0.0450
_diffrn_reflns_av_sigmaI/netI 0.0486
_diffrn_reflns_limit_h_max 39
_diffrn_reflns_limit_h_min -39
_diffrn_reflns_limit_k_max 25
_diffrn_reflns_limit_k_min -27
_diffrn_reflns_limit_l_max 18
_diffrn_reflns_limit_l_min -18
_diffrn_reflns_number 41191
_diffrn_reflns_theta_full 25.00
_diffrn_reflns_theta_max 25.00
_diffrn_reflns_theta_min 2.42
_diffrn_standards_number 0
_exptl_absorpt_coefficient_mu 1.264
_exptl_absorpt_correction_T_max 0.906
_exptl_absorpt_correction_T_min 0.863
_exptl_absorpt_correction_type multi-scan
_exptl_absorpt_process_details '(SADABS; Bruker, 2001)'
_exptl_crystal_colour colourless
_exptl_crystal_density_diffrn 1.508
_exptl_crystal_density_method 'not measured'
_exptl_crystal_description block
_exptl_crystal_F_000 5528
_exptl_crystal_size_max 0.12
_exptl_crystal_size_mid 0.10
_exptl_crystal_size_min 0.08
_refine_diff_density_max 0.346
_refine_diff_density_min -0.528
_refine_ls_abs_structure_details 'Flack (1983), 5009 Friedel pairs'
_refine_ls_abs_structure_Flack 0.0020(10)
_refine_ls_extinction_method none
_refine_ls_goodness_of_fit_ref 1.003
_refine_ls_hydrogen_treatment mixed
_refine_ls_matrix_type full
_refine_ls_number_parameters 811
_refine_ls_number_reflns 10477
_refine_ls_number_restraints 27
_refine_ls_restrained_S_all 1.001
_refine_ls_R_factor_all 0.0472
_refine_ls_R_factor_gt 0.0360
_refine_ls_shift/su_max 0.001
_refine_ls_shift/su_mean 0.000
_refine_ls_structure_factor_coef Fsqd
_refine_ls_weighting_details 'calc w=1/[\s^2^(Fo^2^)+(0.0440P)^2^+12.9607P] where P=(Fo^2^+2Fc^2^)/3'
_refine_ls_weighting_scheme calc
_refine_ls_wR_factor_gt 0.0825
_refine_ls_wR_factor_ref 0.0880
_reflns_number_gt 8881
_reflns_number_total 10477
_reflns_threshold_expression I>2\s(I)
_cod_data_source_file hb5454.cif
_cod_data_source_block I
_cod_original_sg_symbol_Hall 'A 2 -2ac'
_cod_database_code 2226460
_cod_database_fobs_code 2226460

loop_
_symmetry_equiv_pos_as_xyz
'x, y, z'
'-x, -y, z'
'x+1/2, -y+1/2, z'
'-x+1/2, y+1/2, z'
'x, y+1/2, z+1/2'
'-x, -y+1/2, z+1/2'
'x+1/2, -y+1, z+1/2'
'-x+1/2, y+1, z+1/2'

loop_
_atom_site_type_symbol
_atom_site_label
_atom_site_fract_x
_atom_site_fract_y
_atom_site_fract_z
_atom_site_U_iso_or_equiv
_atom_site_adp_type
_atom_site_calc_flag
_atom_site_refinement_flags
_atom_site_occupancy
_atom_site_disorder_assembly
_atom_site_disorder_group
C C1 1.01881(15) 0.6735(2) 0.4126(3) 0.0317(11) Uani d . 1 . .
C C2 1.04516(16) 0.6502(2) 0.4716(3) 0.0373(12) Uani d . 1 . .
H H2 1.0613 0.6198 0.4545 0.045 Uiso calc R 1 . .
C C3 1.04792(18) 0.6714(3) 0.5561(4) 0.0423(14) Uani d . 1 . .
H H3 1.0658 0.6549 0.5955 0.051 Uiso calc R 1 . .
C C4 1.02425(16) 0.7174(2) 0.5830(3) 0.0366(13) Uani d . 1 . .
C C5 0.99778(17) 0.7407(2) 0.5226(3) 0.0391(14) Uani d . 1 . .
H H5 0.9818 0.7714 0.5391 0.047 Uiso calc R 1 . .
C C6 0.99492(16) 0.7190(2) 0.4389(4) 0.0392(13) Uani d . 1 . .
H H6 0.9768 0.7350 0.3995 0.047 Uiso calc R 1 . .
C C7 0.9597(2) 0.5837(3) 0.5639(5) 0.065(2) Uani d . 1 . .
H H7 0.9668 0.6149 0.5294 0.078 Uiso calc R 1 . .
C C8 0.9629(2) 0.5891(3) 0.6540(5) 0.058(2) Uani d . 1 . .
H H8 0.9726 0.6230 0.6781 0.069 Uiso calc R 1 . .
C C9 0.9520(2) 0.5445(3) 0.7085(4) 0.0402(16) Uani d . 1 . .
C C10 0.9388(3) 0.4959(3) 0.6658(4) 0.069(2) Uani d . 1 . .
H H10 0.9316 0.4638 0.6983 0.083 Uiso calc R 1 . .
C C11 0.9361(3) 0.4947(4) 0.5753(5) 0.083(3) Uani d . 1 . .
H H11 0.9259 0.4618 0.5492 0.099 Uiso calc R 1 . .
C C12 0.95518(19) 0.5476(3) 0.8045(4) 0.0364(15) Uani d . 1 . .
C C13 0.9811(2) 0.5832(3) 0.8464(5) 0.065(2) Uani d . 1 . .
H H13 0.9976 0.6072 0.8139 0.077 Uiso calc R 1 . .
C C14 0.9829(3) 0.5837(4) 0.9365(5) 0.077(3) Uani d . 1 . .
H H14 1.0010 0.6084 0.9630 0.092 Uiso calc R 1 . .
C C15 0.9355(3) 0.5184(4) 0.9479(5) 0.074(3) Uani d . 1 . .
H H15 0.9195 0.4950 0.9826 0.089 Uiso calc R 1 . .
C C16 0.9307(2) 0.5152(3) 0.8572(5) 0.063(2) Uani d . 1 . .
H H16 0.9114 0.4915 0.8327 0.075 Uiso calc R 1 . .
C C17 0.8646(2) 0.6318(3) 0.9382(5) 0.056(2) Uani d . 1 . .
H H17 0.8504 0.6059 0.9726 0.067 Uiso calc R 1 . .
C C18 0.8591(2) 0.6306(3) 0.8485(5) 0.053(2) Uani d . 1 . .
H H18 0.8414 0.6042 0.8245 0.064 Uiso calc R 1 . .
C C19 0.87929(19) 0.6675(3) 0.7936(4) 0.0357(16) Uani d . 1 . .
C C20 0.9046(2) 0.7060(3) 0.8358(5) 0.055(2) Uani d . 1 . .
H H20 0.9189 0.7329 0.8036 0.066 Uiso calc R 1 . .
C C21 0.9079(2) 0.7037(4) 0.9264(5) 0.063(2) Uani d . 1 . .
H H21 0.9250 0.7300 0.9529 0.076 Uiso calc R 1 . .
C C22 0.87594(19) 0.6666(3) 0.6959(5) 0.0395(17) Uani d . 1 . .
C C23 0.8567(2) 0.6225(3) 0.6532(4) 0.056(2) Uani d . 1 . .
H H23 0.8445 0.5933 0.6850 0.067 Uiso calc R 1 . .
C C24 0.8556(3) 0.6222(4) 0.5622(6) 0.068(2) Uani d . 1 . .
H H24 0.8428 0.5918 0.5345 0.081 Uiso calc R 1 . .
C C25 0.8918(2) 0.7093(3) 0.6430(5) 0.0504(18) Uani d . 1 . .
H H25 0.9044 0.7407 0.6685 0.060 Uiso calc R 1 . .
C C26 0.8890(2) 0.7054(3) 0.5529(5) 0.058(2) Uani d . 1 . .
H H26 0.9000 0.7347 0.5191 0.070 Uiso calc R 1 . .
C C27 0.7098(2) 0.7503(4) 0.9084(5) 0.077(2) Uani d . 1 . .
H H27 0.6825 0.7551 0.9003 0.092 Uiso calc R 1 . .
C C28 0.7333(2) 0.7988(3) 0.9122(5) 0.066(2) Uani d . 1 . .
H H28 0.7220 0.8349 0.9062 0.079 Uiso calc R 1 . .
C C29 0.77372(19) 0.7930(3) 0.9250(4) 0.0522(16) Uani d . 1 . .
C C30 0.7882(2) 0.7383(3) 0.9354(5) 0.069(2) Uani d . 1 . .
H H30 0.8153 0.7322 0.9454 0.083 Uiso calc R 1 . .
C C31 0.7622(2) 0.6925(3) 0.9310(6) 0.083(3) Uani d . 1 . .
H H31 0.7725 0.6559 0.9396 0.099 Uiso calc R 1 . .
C C32 0.80115(18) 0.8427(3) 0.9256(4) 0.0506(15) Uani d . 1 . .
C C33 0.7922(2) 0.8937(3) 0.9665(5) 0.072(2) Uani d . 1 . .
H H33 0.7683 0.8983 0.9969 0.087 Uiso calc R 1 . .
C C34 0.8197(3) 0.9385(3) 0.9614(6) 0.078(2) Uani d . 1 . .
H H34 0.8135 0.9725 0.9903 0.094 Uiso calc R 1 . .
C C35 0.8615(2) 0.8864(3) 0.8783(5) 0.0587(18) Uani d . 1 . .
H H35 0.8851 0.8836 0.8464 0.070 Uiso calc R 1 . .
C C36 0.8371(2) 0.8394(3) 0.8811(5) 0.0566(18) Uani d . 1 . .
H H36 0.8446 0.8055 0.8534 0.068 Uiso calc R 1 . .
C C37 0.7417(2) 0.7246(3) 0.1777(6) 0.071(2) Uani d . 1 . .
H H37 0.7148 0.7151 0.1814 0.086 Uiso calc R 1 . .
C C38 0.7696(2) 0.6819(3) 0.1772(6) 0.081(2) Uani d . 1 . .
H H38 0.7609 0.6442 0.1805 0.097 Uiso calc R 1 . .
C C39 0.8195(2) 0.7462(4) 0.1683(5) 0.072(2) Uani d . 1 . .
H H39 0.8466 0.7542 0.1654 0.087 Uiso calc R 1 . .
C C40 0.79343(19) 0.7909(3) 0.1685(5) 0.0617(18) Uani d . 1 . .
H H40 0.8031 0.8282 0.1655 0.074 Uiso calc R 1 . .
C C41 0.75276(18) 0.7816(3) 0.1729(4) 0.0501(15) Uani d . 1 . .
C C42 0.72368(16) 0.8286(3) 0.1737(4) 0.0444(14) Uani d . 1 . .
C C43 0.68574(18) 0.8222(3) 0.1372(4) 0.0564(17) Uani d . 1 . .
H H43 0.6784 0.7881 0.1101 0.068 Uiso calc R 1 . .
C C44 0.6595(2) 0.8671(4) 0.1419(5) 0.063(2) Uani d . 1 . .
H H44 0.6344 0.8620 0.1170 0.075 Uiso calc R 1 . .
C C45 0.73194(17) 0.8813(3) 0.2124(4) 0.0541(17) Uani d . 1 . .
H H45 0.7568 0.8881 0.2376 0.065 Uiso calc R 1 . .
C C46 0.7029(2) 0.9237(3) 0.2131(5) 0.063(2) Uani d . 1 . .
H H46 0.7090 0.9587 0.2389 0.075 Uiso calc R 1 . .
C C47 0.87083(17) 0.8856(2) 0.3376(4) 0.0432(14) Uani d . 1 . .
C C48 0.86031(16) 0.9022(2) 0.2554(6) 0.0486(14) Uani d . 1 . .
H H48 0.8721 0.8845 0.2072 0.058 Uiso calc R 1 . .
C C49 0.83240(17) 0.9449(3) 0.2418(7) 0.0632(16) Uani d . 1 . .
H H49 0.8256 0.9552 0.1847 0.076 Uiso calc R 1 . .
C C50 0.81468(18) 0.9721(3) 0.3113(6) 0.0602(18) Uani d . 1 . .
C C51 0.8256(2) 0.9552(3) 0.3948(5) 0.0631(19) Uani d . 1 . .
H H51 0.8140 0.9730 0.4432 0.076 Uiso calc R 1 . .
C C52 0.8533(2) 0.9124(3) 0.4081(4) 0.0557(17) Uani d . 1 . .
H H52 0.8602 0.9016 0.4650 0.067 Uiso calc R 1 . .
Gd Gd1 0.914673(6) 0.583155(8) 0.24786(4) 0.02827(7) Uani d D 1 . .
N N1 1.02869(15) 0.7404(2) 0.6662(3) 0.0519(13) Uani d . 1 . .
H H1A 1.0461 0.7264 0.7017 0.062 Uiso calc R 1 . .
H H1B 1.0140 0.7687 0.6824 0.062 Uiso calc R 1 . .
N N2 0.7594(2) 0.5425(3) 0.0739(6) 0.0738(19) Uani d . 1 . .
N N3 0.9470(2) 0.5368(3) 0.5235(4) 0.0637(19) Uani d . 1 . .
N N4 0.9609(2) 0.5518(3) 0.9875(4) 0.0626(17) Uani d . 1 . .
N N5 0.88924(17) 0.6679(3) 0.9780(4) 0.0525(15) Uani d . 1 . .
N N6 0.87160(17) 0.6623(3) 0.5119(4) 0.0558(15) Uani d . 1 . .
N N7 0.78776(18) 1.0158(3) 0.2970(5) 0.088(2) Uani d . 1 . .
H H7A 0.7820 1.0262 0.2442 0.106 Uiso calc R 1 . .
H H7B 0.7767 1.0328 0.3409 0.106 Uiso calc R 1 . .
N N8 0.80819(19) 0.6914(3) 0.1722(5) 0.0732(17) Uani d . 1 . .
N N9 0.66714(17) 0.9169(2) 0.1790(4) 0.0606(14) Uani d . 1 . .
N N10 0.8535(2) 0.9358(3) 0.9186(5) 0.0723(17) Uani d . 1 . .
N N11 0.72363(19) 0.6974(3) 0.9154(5) 0.0815(19) Uani d . 1 . .
O O1 0.97175(11) 0.64181(16) 0.2889(3) 0.0445(9) Uani d . 1 . .
O O2 1.03318(10) 0.68583(14) 0.2462(4) 0.0483(8) Uani d . 1 . .
O O3 1.03391(12) 0.59050(16) 0.3044(3) 0.0515(10) Uani d . 1 . .
O O5 0.88950(15) 0.77808(18) 0.3359(4) 0.0797(16) Uani d . 1 . .
O O6 0.93894(13) 0.84568(19) 0.2913(3) 0.0678(13) Uani d . 1 . .
O O14 0.7721(3) 0.5527(4) 0.0030(7) 0.185(5) Uani d . 1 . .
O O15 0.7793(2) 0.5406(3) 0.1387(7) 0.155(4) Uani d . 1 . .
O O16 0.7249(2) 0.5362(4) 0.0840(6) 0.143(3) Uani d . 1 . .
O O20 0.92070(18) 0.8376(2) 0.4442(3) 0.0874(17) Uani d . 1 . .
O O1W 0.88775(12) 0.65990(17) 0.3333(2) 0.0464(10) Uani d D 1 . .
O O2W 0.86855(12) 0.54534(19) 0.3511(3) 0.0533(11) Uani d D 1 . .
O O3W 0.85363(11) 0.59444(18) 0.1683(3) 0.0483(10) Uani d D 1 . .
O O4W 0.89860(12) 0.49138(17) 0.1797(3) 0.0485(10) Uani d D 1 . .
O O5W 0.96918(11) 0.54819(17) 0.1606(2) 0.0418(9) Uani d D 1 . .
O O6W 0.95002(14) 0.52250(18) 0.3461(2) 0.0468(10) Uani d D 1 . .
O O7W 0.91889(12) 0.66144(19) 0.1469(3) 0.0490(11) Uani d D 1 . .
O O8W 0.7948(2) 0.5832(3) 0.3771(5) 0.0923(19) Uani d D 1 . .
O O9W 0.94198(16) 0.8969(2) 0.6030(3) 0.0660(13) Uani d D 1 . .
S S2 1.01437(4) 0.64533(6) 0.30545(9) 0.0351(3) Uani d . 1 . .
S S5 0.90793(5) 0.83258(7) 0.35428(12) 0.0509(4) Uani d . 1 . .
H H1W 0.8955(12) 0.6538(11) 0.3835(6) 0.076 Uiso d D 1 . .
H H2W 0.8968(11) 0.68906(11) 0.3108(18) 0.076 Uiso d D 1 . .
H H3W 0.8467(2) 0.5584(15) 0.3374(17) 0.076 Uiso d D 1 . .
H H6W 0.8437(6) 0.6238(9) 0.1882(18) 0.076 Uiso d D 1 . .
H H8W 0.8762(5) 0.4857(9) 0.199(2) 0.076 Uiso d D 1 . .
H H9W 0.9625(6) 0.5555(17) 0.1100(2) 0.076 Uiso d D 1 . .
H H10W 0.9884(2) 0.5665(14) 0.178(2) 0.076 Uiso d D 1 . .
H H11W 0.955(2) 0.4895(9) 0.331(3) 0.076 Uiso d D 1 . .
H H12W 0.950(2) 0.527(2) 0.3995(6) 0.076 Uiso d D 1 . .
H H14W 0.89570(17) 0.6682(13) 0.133(2) 0.076 Uiso d D 1 . .
H H16W 0.789(2) 0.6161(9) 0.390(4) 0.076 Uiso d D 1 . .
H H17W 0.937(2) 0.884(2) 0.5539(16) 0.076 Uiso d D 1 . .
H H18W 0.943(2) 0.8730(18) 0.642(3) 0.076 Uiso d D 1 . .
H H15W 0.793(2) 0.5599(18) 0.417(3) 0.06(3) Uiso d D 1 . .
H H5W 0.8410(5) 0.5651(7) 0.179(2) 0.14(4) Uiso d D 1 . .
H H4W 0.8703(9) 0.51038(19) 0.347(2) 0.22(7) Uiso d D 1 . .
H H7W 0.9160(8) 0.4709(4) 0.201(2) 0.15(5) Uiso d D 1 . .
H H13W 0.9299(13) 0.6871(7) 0.1746(11) 0.15(5) Uiso d D 1 . .

loop_
_atom_site_aniso_label
_atom_site_aniso_U_11
_atom_site_aniso_U_22
_atom_site_aniso_U_33
_atom_site_aniso_U_12
_atom_site_aniso_U_13
_atom_site_aniso_U_23
C1 0.031(3) 0.034(3) 0.030(3) -0.004(2) -0.001(2) -0.001(2)
C2 0.038(3) 0.038(3) 0.036(3) 0.010(2) -0.001(2) 0.000(2)
C3 0.044(3) 0.049(4) 0.034(3) 0.001(3) -0.014(3) 0.003(3)
C4 0.039(3) 0.038(3) 0.033(3) -0.006(3) 0.003(2) -0.004(2)
C5 0.040(3) 0.036(3) 0.041(4) 0.006(3) -0.001(3) -0.009(3)
C6 0.038(3) 0.038(3) 0.042(3) 0.005(2) -0.005(2) 0.000(3)
C7 0.062(5) 0.076(6) 0.057(5) -0.003(4) 0.009(4) 0.022(4)
C8 0.064(5) 0.069(5) 0.040(4) -0.021(4) -0.001(4) -0.001(4)
C9 0.041(4) 0.040(4) 0.039(3) -0.002(3) 0.009(3) 0.005(3)
C10 0.124(7) 0.049(5) 0.035(4) -0.016(4) 0.002(4) 0.003(3)
C11 0.142(8) 0.058(5) 0.049(5) -0.013(5) -0.007(5) -0.005(4)
C12 0.038(3) 0.045(4) 0.027(3) 0.005(3) -0.001(3) 0.001(3)
C13 0.063(5) 0.080(6) 0.051(4) -0.030(4) 0.003(4) -0.008(4)
C14 0.072(5) 0.108(7) 0.050(5) -0.028(5) -0.012(4) -0.021(5)
C15 0.110(7) 0.078(7) 0.034(5) -0.015(5) 0.009(4) 0.001(4)
C16 0.075(5) 0.072(5) 0.041(4) -0.029(4) 0.006(4) -0.006(4)
C17 0.070(5) 0.057(5) 0.041(4) -0.012(4) 0.001(3) 0.017(4)
C18 0.056(4) 0.047(4) 0.057(5) -0.019(4) -0.011(4) 0.001(4)
C19 0.041(4) 0.038(4) 0.029(3) -0.001(3) -0.008(3) 0.006(3)
C20 0.058(4) 0.067(5) 0.041(4) -0.024(4) 0.000(3) 0.010(3)
C21 0.070(5) 0.073(5) 0.047(4) -0.027(4) -0.018(4) 0.003(4)
C22 0.036(4) 0.040(4) 0.042(4) 0.011(3) -0.003(3) 0.001(4)
C23 0.080(5) 0.060(5) 0.028(4) -0.022(4) -0.002(3) -0.001(3)
C24 0.081(6) 0.071(6) 0.051(5) -0.028(5) 0.003(4) -0.009(4)
C25 0.066(5) 0.043(4) 0.042(4) -0.010(3) 0.000(3) 0.004(3)
C26 0.075(5) 0.055(5) 0.045(4) 0.002(4) 0.006(4) 0.011(4)
C27 0.044(4) 0.108(7) 0.078(5) -0.015(5) -0.005(4) 0.012(5)
C28 0.048(4) 0.067(5) 0.081(5) 0.006(4) 0.008(4) 0.019(4)
C29 0.051(4) 0.048(4) 0.057(4) 0.003(3) 0.004(3) 0.004(3)
C30 0.050(4) 0.054(4) 0.103(6) -0.007(3) -0.016(4) 0.012(4)
C31 0.067(5) 0.057(5) 0.123(8) -0.014(4) -0.013(5) 0.013(5)
C32 0.047(4) 0.047(4) 0.058(4) 0.000(3) -0.001(3) 0.018(3)
C33 0.080(5) 0.052(4) 0.085(6) 0.005(4) 0.028(4) 0.007(4)
C34 0.106(6) 0.047(4) 0.081(5) -0.002(4) 0.017(5) -0.003(4)
C35 0.051(4) 0.059(5) 0.066(5) 0.005(4) -0.004(3) 0.013(4)
C36 0.047(4) 0.047(4) 0.075(5) 0.004(3) -0.012(3) -0.002(4)
C37 0.045(4) 0.060(5) 0.109(6) 0.004(3) 0.004(4) -0.007(4)
C38 0.068(5) 0.055(5) 0.119(7) 0.010(4) -0.010(5) -0.010(5)
C39 0.042(4) 0.086(6) 0.089(6) 0.006(4) -0.010(4) -0.014(5)
C40 0.046(4) 0.049(4) 0.090(5) 0.006(3) -0.017(4) -0.001(4)
C41 0.046(4) 0.054(4) 0.050(4) 0.001(3) -0.007(3) -0.006(3)
C42 0.039(3) 0.053(4) 0.041(3) 0.002(3) -0.005(3) 0.003(3)
C43 0.044(4) 0.065(5) 0.061(4) 0.007(3) -0.006(3) -0.008(3)
C44 0.041(4) 0.078(6) 0.069(5) 0.008(4) -0.008(3) 0.008(4)
C45 0.041(3) 0.049(4) 0.073(4) -0.005(3) -0.002(3) 0.006(3)
C46 0.058(4) 0.045(4) 0.084(5) 0.005(3) 0.001(3) 0.001(3)
C47 0.047(3) 0.036(3) 0.047(4) -0.008(3) 0.006(3) 0.000(3)
C48 0.055(3) 0.046(3) 0.045(3) -0.005(2) -0.001(4) 0.003(4)
C49 0.060(3) 0.057(4) 0.073(4) -0.001(3) -0.016(5) -0.008(5)
C50 0.040(3) 0.041(4) 0.099(6) -0.007(3) -0.002(4) -0.012(4)
C51 0.061(4) 0.058(5) 0.070(5) -0.004(4) 0.017(4) -0.009(4)
C52 0.059(4) 0.058(4) 0.049(4) -0.006(3) 0.012(3) 0.007(3)
Gd1 0.03323(11) 0.02543(11) 0.02617(10) -0.00137(9) 0.00040(18) -0.00023(17)
N1 0.067(3) 0.053(3) 0.036(3) 0.003(3) -0.008(2) -0.011(2)
N2 0.064(4) 0.056(4) 0.101(6) 0.008(3) -0.026(4) -0.001(4)
N3 0.093(5) 0.069(5) 0.028(3) 0.011(4) 0.002(3) 0.005(3)
N4 0.069(4) 0.077(5) 0.042(3) 0.011(3) -0.006(3) -0.008(3)
N5 0.056(3) 0.058(4) 0.043(3) -0.007(3) -0.009(3) 0.011(3)
N6 0.063(4) 0.070(4) 0.035(3) -0.005(3) 0.004(3) -0.006(3)
N7 0.078(4) 0.063(4) 0.124(6) 0.023(4) -0.013(4) -0.020(4)
N8 0.065(4) 0.067(4) 0.087(5) 0.022(3) -0.015(3) -0.005(4)
N9 0.059(4) 0.056(4) 0.067(4) 0.010(3) 0.003(3) 0.008(3)
N10 0.081(4) 0.055(4) 0.081(4) -0.014(3) 0.009(4) 0.010(3)
N11 0.064(4) 0.076(5) 0.104(5) -0.019(4) -0.007(4) 0.011(4)
O1 0.042(2) 0.044(2) 0.047(2) -0.0058(18) -0.0118(17) -0.0100(18)
O2 0.056(2) 0.052(2) 0.0373(17) -0.0096(16) 0.003(3) 0.003(3)
O3 0.063(3) 0.041(2) 0.051(2) 0.012(2) 0.000(2) -0.0114(19)
O5 0.081(3) 0.033(3) 0.125(5) -0.003(2) -0.007(3) -0.002(3)
O6 0.054(3) 0.068(3) 0.082(3) 0.004(2) 0.013(2) -0.004(3)
O14 0.277(14) 0.140(7) 0.136(7) 0.073(7) 0.105(9) 0.027(7)
O15 0.138(6) 0.094(5) 0.232(10) -0.034(5) -0.109(7) 0.059(6)
O16 0.073(5) 0.174(8) 0.181(8) -0.017(5) -0.017(5) -0.019(7)
O20 0.109(5) 0.089(4) 0.064(3) 0.024(3) -0.029(3) -0.009(3)
O1W 0.069(3) 0.039(2) 0.031(2) -0.001(2) 0.010(2) -0.0043(17)
O2W 0.053(3) 0.041(3) 0.066(3) 0.004(2) 0.020(2) 0.015(2)
O3W 0.039(2) 0.036(2) 0.070(3) 0.0021(19) -0.010(2) 0.000(2)
O4W 0.040(2) 0.039(2) 0.066(3) -0.002(2) 0.005(2) -0.010(2)
O5W 0.038(2) 0.052(3) 0.036(2) -0.0039(19) -0.0014(17) -0.0115(19)
O6W 0.066(3) 0.046(3) 0.028(2) 0.010(2) -0.002(2) 0.0045(18)
O7W 0.055(3) 0.052(3) 0.040(2) -0.012(2) -0.017(2) 0.016(2)
O8W 0.078(4) 0.086(5) 0.113(5) 0.030(4) 0.004(4) -0.014(5)
O9W 0.078(3) 0.069(3) 0.052(3) 0.009(3) 0.004(3) 0.004(2)
S2 0.0392(7) 0.0337(7) 0.0324(7) -0.0002(6) -0.0037(6) -0.0052(6)
S5 0.0543(9) 0.0388(9) 0.0594(10) -0.0008(7) -0.0002(8) -0.0030(7)

loop_
_atom_type_symbol
_atom_type_description
_atom_type_scat_dispersion_real
_atom_type_scat_dispersion_imag
_atom_type_scat_source
C C 0.0033 0.0016 'International Tables Vol C Tables 4.2.6.8 and 6.1.1.4'
H H 0.0000 0.0000 'International Tables Vol C Tables 4.2.6.8 and 6.1.1.4'
N N 0.0061 0.0033 'International Tables Vol C Tables 4.2.6.8 and 6.1.1.4'
O O 0.0106 0.0060 'International Tables Vol C Tables 4.2.6.8 and 6.1.1.4'
S S 0.1246 0.1234 'International Tables Vol C Tables 4.2.6.8 and 6.1.1.4'
Gd Gd -0.1653 3.9035 'International Tables Vol C Tables 4.2.6.8 and 6.1.1.4'

loop_
_geom_angle_atom_site_label_1
_geom_angle_atom_site_label_2
_geom_angle_atom_site_label_3
_geom_angle_site_symmetry_1
_geom_angle_site_symmetry_3
_geom_angle
_geom_angle_publ_flag
C2 C1 C6 . . 119.1(5) ?
C2 C1 S2 . . 120.7(4) ?
C6 C1 S2 . . 120.2(4) ?
C1 C2 C3 . . 120.6(5) ?
C1 C2 H2 . . 119.7 ?
C3 C2 H2 . . 119.7 ?
C2 C3 C4 . . 120.7(5) ?
C2 C3 H3 . . 119.6 ?
C4 C3 H3 . . 119.6 ?
N1 C4 C3 . . 120.4(5) ?
N1 C4 C5 . . 121.5(5) ?
C3 C4 C5 . . 118.1(5) ?
C6 C5 C4 . . 120.9(5) ?
C6 C5 H5 . . 119.5 ?
C4 C5 H5 . . 119.5 ?
C5 C6 C1 . . 120.5(5) ?
C5 C6 H6 . . 119.7 ?
C1 C6 H6 . . 119.7 ?
N3 C7 C8 . . 124.3(7) ?
N3 C7 H7 . . 117.9 ?
C8 C7 H7 . . 117.9 ?
C7 C8 C9 . . 120.4(7) ?
C7 C8 H8 . . 119.8 ?
C9 C8 H8 . . 119.8 ?
C8 C9 C10 . . 115.0(6) ?
C8 C9 C12 . . 122.8(7) ?
C10 C9 C12 . . 122.2(7) ?
C11 C10 C9 . . 120.5(7) ?
C11 C10 H10 . . 119.8 ?
C9 C10 H10 . . 119.8 ?
N3 C11 C10 . . 124.4(8) ?
N3 C11 H11 . . 117.8 ?
C10 C11 H11 . . 117.8 ?
C13 C12 C16 . . 116.4(6) ?
C13 C12 C9 . . 122.8(7) ?
C16 C12 C9 . . 120.7(7) ?
C12 C13 C14 . . 120.0(7) ?
C12 C13 H13 . . 120.0 ?
C14 C13 H13 . . 120.0 ?
N4 C14 C13 . . 124.5(7) ?
N4 C14 H14 . . 117.8 ?
C13 C14 H14 . . 117.8 ?
N4 C15 C16 . . 124.5(8) ?
N4 C15 H15 . . 117.7 ?
C16 C15 H15 . . 117.7 ?
C12 C16 C15 . . 118.6(7) ?
C12 C16 H16 . . 120.7 ?
C15 C16 H16 . . 120.7 ?
N5 C17 C18 . . 123.2(7) ?
N5 C17 H17 . . 118.4 ?
C18 C17 H17 . . 118.4 ?
C17 C18 C19 . . 121.5(7) ?
C17 C18 H18 . . 119.2 ?
C19 C18 H18 . . 119.2 ?
C20 C19 C18 . . 115.0(6) ?
C20 C19 C22 . . 121.0(7) ?
C18 C19 C22 . . 124.0(7) ?
C21 C20 C19 . . 118.9(7) ?
C21 C20 H20 . . 120.5 ?
C19 C20 H20 . . 120.5 ?
N5 C21 C20 . . 125.7(7) ?
N5 C21 H21 . . 117.2 ?
C20 C21 H21 . . 117.1 ?
C25 C22 C23 . . 116.3(7) ?
C25 C22 C19 . . 122.6(7) ?
C23 C22 C19 . . 121.1(7) ?
C24 C23 C22 . . 119.1(7) ?
C24 C23 H23 . . 120.4 ?
C22 C23 H23 . . 120.4 ?
N6 C24 C23 . . 124.4(8) ?
N6 C24 H24 . . 117.8 ?
C23 C24 H24 . . 117.8 ?
C22 C25 C26 . . 120.2(7) ?
C22 C25 H25 . . 119.9 ?
C26 C25 H25 . . 119.9 ?
N6 C26 C25 . . 123.4(7) ?
N6 C26 H26 . . 118.3 ?
C25 C26 H26 . . 118.3 ?
N11 C27 C28 . . 124.1(7) ?
N11 C27 H27 . . 118.0 ?
C28 C27 H27 . . 118.0 ?
C29 C28 C27 . . 119.2(7) ?
C29 C28 H28 . . 120.4 ?
C27 C28 H28 . . 120.4 ?
C30 C29 C28 . . 117.1(6) ?
C30 C29 C32 . . 120.5(6) ?
C28 C29 C32 . . 122.4(6) ?
C31 C30 C29 . . 119.3(7) ?
C31 C30 H30 . . 120.4 ?
C29 C30 H30 . . 120.4 ?
N11 C31 C30 . . 124.1(8) ?
N11 C31 H31 . . 118.0 ?
C30 C31 H31 . . 118.0 ?
C36 C32 C33 . . 117.4(6) ?
C36 C32 C29 . . 119.6(6) ?
C33 C32 C29 . . 123.0(6) ?
C32 C33 C34 . . 118.5(7) ?
C32 C33 H33 . . 120.7 ?
C34 C33 H33 . . 120.7 ?
N10 C34 C33 . . 124.4(8) ?
N10 C34 H34 . . 117.8 ?
C33 C34 H34 . . 117.8 ?
N10 C35 C36 . . 124.0(7) ?
N10 C35 H35 . . 118.0 ?
C36 C35 H35 . . 118.0 ?
C35 C36 C32 . . 119.4(7) ?
C35 C36 H36 . . 120.3 ?
C32 C36 H36 . . 120.3 ?
C38 C37 C41 . . 121.1(7) ?
C38 C37 H37 . . 119.4 ?
C41 C37 H37 . . 119.4 ?
N8 C38 C37 . . 123.5(7) ?
N8 C38 H38 . . 118.3 ?
C37 C38 H38 . . 118.3 ?
N8 C39 C40 . . 123.5(7) ?
N8 C39 H39 . . 118.3 ?
C40 C39 H39 . . 118.3 ?
N8 C39 H14W . . 71.8(5) ?
C40 C39 H14W . . 162.6(6) ?
H39 C39 H14W . . 47.3 ?
C39 C40 C41 . . 120.9(7) ?
C39 C40 H40 . . 119.5 ?
C41 C40 H40 . . 119.5 ?
C37 C41 C40 . . 114.7(6) ?
C37 C41 C42 . . 122.7(6) ?
C40 C41 C42 . . 122.6(6) ?
C43 C42 C45 . . 116.4(6) ?
C43 C42 C41 . . 121.5(6) ?
C45 C42 C41 . . 122.1(5) ?
C44 C43 C42 . . 118.8(7) ?
C44 C43 H43 . . 120.6 ?
C42 C43 H43 . . 120.6 ?
N9 C44 C43 . . 125.0(7) ?
N9 C44 H44 . . 117.5 ?
C43 C44 H44 . . 117.5 ?
C46 C45 C42 . . 119.6(6) ?
C46 C45 H45 . . 120.2 ?
C42 C45 H45 . . 120.2 ?
N9 C46 C45 . . 123.3(7) ?
N9 C46 H46 . . 118.3 ?
C45 C46 H46 . . 118.3 ?
C48 C47 C52 . . 118.6(6) ?
C48 C47 S5 . . 120.9(5) ?
C52 C47 S5 . . 120.4(5) ?
C47 C48 C49 . . 121.3(8) ?
C47 C48 H48 . . 119.3 ?
C49 C48 H48 . . 119.3 ?
C50 C49 C48 . . 120.9(9) ?
C50 C49 H49 . . 119.6 ?
C48 C49 H49 . . 119.6 ?
C49 C50 N7 . . 120.4(8) ?
C49 C50 C51 . . 117.6(7) ?
N7 C50 C51 . . 122.0(7) ?
C52 C51 C50 . . 121.3(7) ?
C52 C51 H51 . . 119.3 ?
C50 C51 H51 . . 119.3 ?
C51 C52 C47 . . 120.2(6) ?
C51 C52 H52 . . 119.9 ?
C47 C52 H52 . . 119.9 ?
O6W Gd1 O2W . . 71.80(15) ?
O6W Gd1 O1W . . 107.07(14) ?
O2W Gd1 O1W . . 70.93(15) ?
O6W Gd1 O3W . . 144.17(16) ?
O2W Gd1 O3W . . 79.51(15) ?
O1W Gd1 O3W . . 82.48(14) ?
O6W Gd1 O7W . . 146.10(15) ?
O2W Gd1 O7W . . 138.36(14) ?
O1W Gd1 O7W . . 78.38(14) ?
O3W Gd1 O7W . . 68.99(14) ?
O6W Gd1 O5W . . 76.42(13) ?
O2W Gd1 O5W . . 137.30(14) ?
O1W Gd1 O5W . . 147.41(14) ?
O3W Gd1 O5W . . 114.14(14) ?
O7W Gd1 O5W . . 81.94(14) ?
O6W Gd1 O1 . . 77.38(15) ?
O2W Gd1 O1 . . 123.49(14) ?
O1W Gd1 O1 . . 74.70(13) ?
O3W Gd1 O1 . . 137.76(14) ?
O7W Gd1 O1 . . 71.85(14) ?
O5W Gd1 O1 . . 74.60(13) ?
O6W Gd1 O4W . . 81.63(15) ?
O2W Gd1 O4W . . 79.08(15) ?
O1W Gd1 O4W . . 143.66(14) ?
O3W Gd1 O4W . . 72.10(15) ?
O7W Gd1 O4W . . 114.26(15) ?
O5W Gd1 O4W . . 68.59(13) ?
O1 Gd1 O4W . . 140.92(13) ?
C4 N1 H1A . . 120.0 ?
C4 N1 H1B . . 120.0 ?
H1A N1 H1B . . 120.0 ?
O16 N2 O14 . . 119.8(10) ?
O16 N2 O15 . . 116.1(10) ?
O14 N2 O15 . . 124.0(10) ?
C7 N3 C11 . . 115.4(7) ?
C14 N4 C15 . . 115.8(7) ?
C21 N5 C17 . . 115.6(6) ?
C26 N6 C24 . . 116.5(6) ?
C50 N7 H7A . . 120.0 ?
C50 N7 H7B . . 120.0 ?
H7A N7 H7B . . 120.0 ?
C38 N8 C39 . . 116.3(6) ?
C38 N8 H14W . . 158.5(9) ?
C39 N8 H14W . . 83.6(7) ?
C46 N9 C44 . . 116.9(6) ?
C34 N10 C35 . . 116.3(7) ?
C27 N11 C31 . . 116.1(7) ?
S2 O1 Gd1 . . 148.1(2) ?
S2 O2 H13W . . 77.1(2) ?
Gd1 O1W H1W . . 105(2) ?
Gd1 O1W H2W . . 104.8(18) ?
H1W O1W H2W . . 115(3) ?
Gd1 O2W H3W . . 106.0(19) ?
Gd1 O2W H4W . . 106(2) ?
H3W O2W H4W . . 115(3) ?
Gd1 O3W H6W . . 104.7(17) ?
Gd1 O3W H5W . . 104.4(16) ?
H6W O3W H5W . . 115(2) ?
Gd1 O4W H8W . . 101.1(17) ?
Gd1 O4W H7W . . 100.8(14) ?
H8W O4W H7W . . 115(3) ?
Gd1 O5W H9W . . 103.9(17) ?
Gd1 O5W H10W . . 104.1(18) ?
H9W O5W H10W . . 114(3) ?
Gd1 O6W H11W . . 118(4) ?
Gd1 O6W H12W . . 122(4) ?
H11W O6W H12W . . 114(5) ?
H16W O8W H15W . . 116(5) ?
H17W O9W H18W . . 115(4) ?
O3 S2 O2 . . 112.1(2) ?
O3 S2 O1 . . 113.3(2) ?
O2 S2 O1 . . 110.9(2) ?
O3 S2 C1 . . 107.7(2) ?
O2 S2 C1 . . 107.1(3) ?
O1 S2 C1 . . 105.3(2) ?
O20 S5 O6 . . 113.5(3) ?
O20 S5 O5 . . 112.6(4) ?
O6 S5 O5 . . 111.5(3) ?
O20 S5 C47 . . 106.7(3) ?
O6 S5 C47 . . 105.2(3) ?
O5 S5 C47 . . 106.7(3) ?

loop_
_geom_bond_atom_site_label_1
_geom_bond_atom_site_label_2
_geom_bond_site_symmetry_2
_geom_bond_distance
_geom_bond_publ_flag
C1 C2 . 1.371(7) ?
C1 C6 . 1.389(7) ?
C1 S2 . 1.763(5) ?
C2 C3 . 1.380(8) ?
C2 H2 . 0.9300 ?
C3 C4 . 1.396(8) ?
C3 H3 . 0.9300 ?
C4 N1 . 1.382(7) ?
C4 C5 . 1.388(8) ?
C5 C6 . 1.372(8) ?
C5 H5 . 0.9300 ?
C6 H6 . 0.9300 ?
C7 N3 . 1.324(10) ?
C7 C8 . 1.380(11) ?
C7 H7 . 0.9300 ?
C8 C9 . 1.380(9) ?
C8 H8 . 0.9300 ?
C9 C10 . 1.380(10) ?
C9 C12 . 1.465(8) ?
C10 C11 . 1.379(10) ?
C10 H10 . 0.9300 ?
C11 N3 . 1.312(10) ?
C11 H11 . 0.9300 ?
C12 C13 . 1.361(9) ?
C12 C16 . 1.373(9) ?
C13 C14 . 1.372(11) ?
C13 H13 . 0.9300 ?
C14 N4 . 1.302(10) ?
C14 H14 . 0.9300 ?
C15 N4 . 1.302(10) ?
C15 C16 . 1.391(10) ?
C15 H15 . 0.9300 ?
C16 H16 . 0.9300 ?
C17 N5 . 1.325(9) ?
C17 C18 . 1.376(10) ?
C17 H17 . 0.9300 ?
C18 C19 . 1.377(9) ?
C18 H18 . 0.9300 ?
C19 C20 . 1.392(9) ?
C19 C22 . 1.489(6) ?
C20 C21 . 1.383(10) ?
C20 H20 . 0.9300 ?
C21 N5 . 1.307(9) ?
C21 H21 . 0.9300 ?
C22 C25 . 1.388(9) ?
C22 C23 . 1.377(9) ?
C23 C24 . 1.384(10) ?
C23 H23 . 0.9300 ?
C24 N6 . 1.322(10) ?
C24 H24 . 0.9300 ?
C25 C26 . 1.376(9) ?
C25 H25 . 0.9300 ?
C26 N6 . 1.320(9) ?
C26 H26 . 0.9300 ?
C27 N11 . 1.322(10) ?
C27 C28 . 1.381(10) ?
C27 H27 . 0.9300 ?
C28 C29 . 1.375(9) ?
C28 H28 . 0.9300 ?
C29 C30 . 1.376(9) ?
C29 C32 . 1.481(9) ?
C30 C31 . 1.380(10) ?
C30 H30 . 0.9300 ?
C31 N11 . 1.321(9) ?
C31 H31 . 0.9300 ?
C32 C36 . 1.385(9) ?
C32 C33 . 1.377(10) ?
C33 C34 . 1.395(10) ?
C33 H33 . 0.9300 ?
C34 N10 . 1.310(10) ?
C34 H34 . 0.9300 ?
C35 N10 . 1.335(9) ?
C35 C36 . 1.369(9) ?
C35 H35 . 0.9300 ?
C36 H36 . 0.9300 ?
C37 C38 . 1.367(9) ?
C37 C41 . 1.384(9) ?
C37 H37 . 0.9300 ?
C38 N8 . 1.314(9) ?
C38 H38 . 0.9300 ?
C39 N8 . 1.335(9) ?
C39 C40 . 1.361(9) ?
C39 H39 . 0.9300 ?
C40 C41 . 1.382(9) ?
C40 H40 . 0.9300 ?
C41 C42 . 1.468(8) ?
C42 C43 . 1.396(8) ?
C42 C45 . 1.391(8) ?
C43 C44 . 1.369(9) ?
C43 H43 . 0.9300 ?
C44 N9 . 1.317(9) ?
C44 H44 . 0.9300 ?
C45 C46 . 1.389(9) ?
C45 H45 . 0.9300 ?
C46 N9 . 1.316(9) ?
C46 H46 . 0.9300 ?
C47 C48 . 1.355(10) ?
C47 C52 . 1.372(8) ?
C47 S5 . 1.773(6) ?
C48 C49 . 1.382(8) ?
C48 H48 . 0.9300 ?
C49 C50 . 1.369(11) ?
C49 H49 . 0.9300 ?
C50 N7 . 1.381(8) ?
C50 C51 . 1.378(10) ?
C51 C52 . 1.381(10) ?
C51 H51 . 0.9300 ?
C52 H52 . 0.9300 ?
Gd1 O6W . 2.375(4) y
Gd1 O2W . 2.373(4) y
Gd1 O1W . 2.389(4) y
Gd1 O3W . 2.392(4) y
Gd1 O7W . 2.391(4) y
Gd1 O5W . 2.401(4) y
Gd1 O1 . 2.434(4) y
Gd1 O4W . 2.440(4) y
N1 H1A . 0.8600 ?
N1 H1B . 0.8600 ?
N2 O16 . 1.176(8) ?
N2 O14 . 1.184(10) ?
N2 O15 . 1.190(9) ?
N7 H7A . 0.8600 ?
N7 H7B . 0.8600 ?
O1 S2 . 1.453(4) ?
O2 S2 . 1.450(4) ?
O3 S2 . 1.438(4) ?
O5 S5 . 1.441(5) ?
O6 S5 . 1.446(5) ?
O20 S5 . 1.437(5) ?
O1W H1W . 0.819(17) ?
O1W H2W . 0.820(19) ?
O2W H3W . 0.820(17) ?
O2W H4W . 0.820(7) ?
O3W H6W . 0.82(2) ?
O3W H5W . 0.821(18) ?
O4W H8W . 0.82(2) ?
O4W H7W . 0.82(2) ?
O5W H9W . 0.819(11) ?
O5W H10W . 0.82(2) ?
O6W H11W . 0.82(3) ?
O6W H12W . 0.819(12) ?
O8W H16W . 0.82(3) ?
O8W H15W . 0.82(4) ?
O9W H17W . 0.82(3) ?
O9W H18W . 0.82(4) ?

loop_
_geom_hbond_atom_site_label_D
_geom_hbond_atom_site_label_H
_geom_hbond_atom_site_label_A
_geom_hbond_site_symmetry_A
_geom_hbond_distance_DH
_geom_hbond_distance_HA
_geom_hbond_distance_DA
_geom_hbond_angle_DHA
O1W H1W N6 . 0.819(17) 2.12(2) 2.770(7) 136(3)
O1W H2W O5 . 0.820(19) 2.127(5) 2.759(6) 134(3)
O2W H3W O8W . 0.820(17) 1.932(14) 2.657(7) 147(2)
O3W H6W N8 . 0.82(2) 1.991(10) 2.728(7) 149.2(17)
O4W H8W N9 4_645 0.82(2) 2.19(2) 2.807(7) 132.5(5)
O5W H9W N4 1_554 0.819(11) 1.864(8) 2.647(7) 159.4(16)
O5W H10W O3 . 0.82(2) 2.51(2) 3.236(6) 148(4)
O5W H10W O1 . 0.82(2) 2.50(3) 2.931(5) 114.2(16)
O6W H11W O3 2_765 0.82(3) 1.95(3) 2.765(6) 175(5)
O6W H12W N3 . 0.819(12) 1.899(8) 2.719(7) 178(8)
O7W H13W N1 6_764 0.82(3) 2.193(16) 2.902(7) 145(3)
O7W H14W N5 1_554 0.821(12) 2.37(4) 2.758(7) 110(3)
O7W H14W O3W . 0.821(12) 2.289(14) 2.709(6) 112(3)
O8W H16W N11 8_644 0.82(3) 1.98(3) 2.798(9) 176(6)
O9W H17W O20 . 0.82(3) 2.06(4) 2.873(7) 169(6)
O9W H18W O2 6_765 0.82(4) 2.24(5) 3.028(7) 161(7)
N1 H1A O6 6_765 0.86 2.22 2.972(7) 146
N1 H1B O2 6_765 0.86 2.14 2.958(6) 159
N7 H7B O14 5 0.86 2.51 3.289(12) 151
N7 H7A O15 4_655 0.86 2.63 3.345(12) 141
N7 H7A O16 4_655 0.86 2.46 3.302(13) 167
